data_7717229
loop_
_publ_author_name
'Burlakova, Maria'
'Blinnikova, Daria'
'Volkonovskiy, Gleb'
'Chai, Haoyang'
'Grebenyuk, Dimitry'
'Tsymbarenko, Dmitry'

_publ_section_title
;
 The first example of polymeric lanthanide
 <i>tetrakis</i>-trifluoroacetates in chemical solution deposition of
 up-converting NaGdF<sub>4</sub>:Yb,Er,Nd thin films.
;
_journal_issue 45
_journal_name_full 'Dalton transactions (Cambridge, England : 2003)'
_journal_page_first 18183
_journal_page_last 18192
_journal_paper_doi 10.1039/d4dt01114g
_journal_volume 53
_journal_year 2024
_chemical_formula_moiety '2(C8 F12 Pr O8), C4 H15 N3'
_chemical_formula_sum 'C20 H15 F24 N3 O16 Pr2'
_chemical_formula_weight 1291.17
_space_group_crystal_system orthorhombic
_space_group_IT_number 61
_space_group_name_Hall '-P 2ac 2ab'
_space_group_name_H-M_alt 'P b c a'
_atom_sites_solution_hydrogens mixed
_audit_creation_method SHELXL-2017/1
_audit_update_record
;
2024-10-05 deposited with the CCDC.	2024-10-10 downloaded from the CCDC.
;
_cell_angle_alpha 90
_cell_angle_beta 90
_cell_angle_gamma 90
_cell_formula_units_Z 8
_cell_length_a 8.633(3)
_cell_length_b 23.337(16)
_cell_length_c 35.961(19)
_cell_measurement_reflns_used 309
_cell_measurement_temperature 100(2)
_cell_measurement_theta_max 22.63
_cell_measurement_theta_min 2.28
_cell_volume 7245(7)
_computing_cell_refinement 'SAINT (Bruker, 2014)'
_computing_data_collection 'APEX4 (Bruker, 2014)'
_computing_data_reduction 'SAINT (Bruker, 2014)'
_computing_molecular_graphics 'SHELXTL-2013/1 (Sheldrick, 2013)'
_computing_publication_material 'SHELXTL-2013/1 (Sheldrick, 2013)'
_computing_structure_refinement 'SHELXL-2017/1 (Sheldrick, 2017)'
_computing_structure_solution 'SHELXTL XT 2018/2 (Sheldrick, 2018)'
_diffrn_ambient_temperature 100(2)
_diffrn_measured_fraction_theta_full 0.999
_diffrn_measured_fraction_theta_max 0.996
_diffrn_measurement_device_type 'Bruker D8 Quest with Photon III detector'
_diffrn_measurement_method '\w scans'
_diffrn_radiation_type MoK\a
_diffrn_radiation_wavelength 0.71073
_diffrn_reflns_av_R_equivalents 0.3385
_diffrn_reflns_av_unetI/netI 0.2734
_diffrn_reflns_Laue_measured_fraction_full 0.999
_diffrn_reflns_Laue_measured_fraction_max 0.996
_diffrn_reflns_limit_h_max 11
_diffrn_reflns_limit_h_min -5
_diffrn_reflns_limit_k_max 30
_diffrn_reflns_limit_k_min -29
_diffrn_reflns_limit_l_max 43
_diffrn_reflns_limit_l_min -46
_diffrn_reflns_number 36584
_diffrn_reflns_point_group_measured_fraction_full 0.999
_diffrn_reflns_point_group_measured_fraction_max 0.996
_diffrn_reflns_theta_full 27.000
_diffrn_reflns_theta_max 27.226
_diffrn_reflns_theta_min 1.835
_diffrn_source 'Micro-focus sealed X-ray tube'
_exptl_absorpt_coefficient_mu 2.855
_exptl_absorpt_correction_T_max 1.0000
_exptl_absorpt_correction_T_min 0.5037
_exptl_absorpt_correction_type numerical
_exptl_absorpt_process_details
;
 SADABS 2016/2: Krause, L., Herbst-Irmer, R., Sheldrick G.M. & Stalke D.,
 J. Appl. Cryst. 48 (2015) 3-10
;
_exptl_crystal_colour 'pale green'
_exptl_crystal_density_diffrn 2.367
_exptl_crystal_description needle
_exptl_crystal_F_000 4944
_exptl_crystal_size_max 0.162
_exptl_crystal_size_mid 0.047
_exptl_crystal_size_min 0.035
_refine_diff_density_max 1.309
_refine_diff_density_min -1.334
_refine_diff_density_rms 0.187
_refine_ls_extinction_coef 0.00056(9)
_refine_ls_extinction_expression Fc^*^=kFc[1+0.001xFc^2^\l^3^/sin(2\q)]^-1/4^
_refine_ls_extinction_method 'SHELXL-2017/1 (Sheldrick 2017)'
_refine_ls_goodness_of_fit_ref 0.919
_refine_ls_hydrogen_treatment constr
_refine_ls_matrix_type full
_refine_ls_number_parameters 589
_refine_ls_number_reflns 8052
_refine_ls_number_restraints 30
_refine_ls_restrained_S_all 0.918
_refine_ls_R_factor_all 0.2241
_refine_ls_R_factor_gt 0.0806
_refine_ls_shift/su_max 0.001
_refine_ls_shift/su_mean 0.000
_refine_ls_structure_factor_coef Fsqd
_refine_ls_weighting_details 'w=1/[\s^2^(Fo^2^)] where P=(Fo^2^+2Fc^2^)/3'
_refine_ls_weighting_scheme calc
_refine_ls_wR_factor_gt 0.1709
_refine_ls_wR_factor_ref 0.2624
_reflns_Friedel_coverage 0.000
_reflns_number_gt 2761
_reflns_number_total 8052
_reflns_threshold_expression 'I > 2\s(I)'
_cod_data_source_file d4dt01114g2.cif
_cod_data_source_block Prtfa4detaH
_cod_depositor_comments 'Adding full bibliography for 7717225--7717231.cif.'
_cod_database_code 7717229
_shelx_shelxl_version_number 2017/1
_shelx_space_group_comment
;
The symmetry employed for this shelxl refinement is uniquely defined
by the following loop, which should always be used as a source of
symmetry information in preference to the above space-group names.
They are only intended as comments.
;
_shelx_estimated_absorpt_t_min 0.655
_shelx_estimated_absorpt_t_max 0.907

loop_
_space_group_symop_operation_xyz
'x, y, z'
'-x+1/2, -y, z+1/2'
'-x, y+1/2, -z+1/2'
'x+1/2, -y+1/2, -z'
'-x, -y, -z'
'x-1/2, y, -z-1/2'
'x, -y-1/2, z-1/2'
'-x-1/2, y-1/2, z'

loop_
_atom_site_label
_atom_site_type_symbol
_atom_site_fract_x
_atom_site_fract_y
_atom_site_fract_z
_atom_site_U_iso_or_equiv
_atom_site_adp_type
_atom_site_occupancy
_atom_site_site_symmetry_order
_atom_site_calc_flag
_atom_site_refinement_flags_posn
_atom_site_refinement_flags_adp
_atom_site_refinement_flags_occupancy
_atom_site_disorder_assembly
_atom_site_disorder_group
Pr1 Pr 0.68862(11) 0.73894(5) 0.21570(3) 0.0516(3) Uani 1 1 d . . . . .
Pr2 Pr 0.24983(13) 0.49697(5) 0.48334(3) 0.0495(3) Uani 1 1 d . . . . .
N1 N 0.2838(17) 0.5799(7) 0.3718(4) 0.058(4) Uani 1 1 d . . . . .
H1A H 0.330442 0.604206 0.388139 0.087 Uiso 1 1 calc R U . . .
H1B H 0.249323 0.548375 0.384178 0.087 Uiso 1 1 calc R U . . .
H1C H 0.202344 0.597963 0.360836 0.087 Uiso 1 1 calc R U . . .
N2 N 0.2951(19) 0.4687(7) 0.3474(4) 0.054(4) Uani 1 1 d . . . . .
H2 H 0.379451 0.453958 0.359147 0.065 Uiso 1 1 d R U . . .
N3 N 0.1967(18) 0.3687(7) 0.3900(5) 0.059(4) Uani 1 1 d . . . . .
H3A H 0.129094 0.355651 0.407448 0.088 Uiso 1 1 calc R U . . .
H3B H 0.259470 0.395718 0.400243 0.088 Uiso 1 1 calc R U . . .
H3C H 0.255186 0.339009 0.381475 0.088 Uiso 1 1 calc R U . . .
O1 O 0.6613(14) 0.7758(5) 0.1475(4) 0.053(3) Uani 1 1 d . . . . .
O2 O 0.6461(14) 0.6840(6) 0.1545(4) 0.057(4) Uani 1 1 d . . . . .
O3 O 0.7700(15) 0.6455(6) 0.2390(4) 0.062(4) Uani 1 1 d . . . . .
O4 O 0.9492(13) 0.6859(7) 0.2734(4) 0.061(4) Uani 1 1 d . . . . .
O5 O 0.5043(14) 0.8170(6) 0.2162(4) 0.057(3) Uani 1 1 d . . . . .
O6 O 0.3406(13) 0.8177(6) 0.2646(4) 0.061(4) Uani 1 1 d . . . . .
O7 O 0.9366(14) 0.7269(7) 0.1856(4) 0.073(5) Uani 1 1 d . . . . .
O8 O 1.1501(14) 0.7472(7) 0.2182(4) 0.067(4) Uani 1 1 d . . . . .
O9 O -0.1296(14) 0.4116(6) 0.5040(4) 0.057(4) Uani 1 1 d . . . . .
O10 O 0.0867(13) 0.4132(6) 0.4692(4) 0.053(4) Uani 1 1 d . . . . .
O11 O 0.3885(14) 0.4418(5) 0.4329(3) 0.048(3) Uani 1 1 d . . . . .
O12 O 0.5896(15) 0.4622(7) 0.4684(4) 0.060(4) Uani 1 1 d . . . . .
O13 O -0.1002(14) 0.5185(6) 0.4614(4) 0.053(4) Uani 1 1 d . . . . .
O14 O 0.1080(15) 0.5186(6) 0.4243(4) 0.058(4) Uani 1 1 d . . . . .
O15 O 0.5852(15) 0.4322(6) 0.5503(4) 0.058(4) Uani 1 1 d . . . . .
O16 O 0.3718(14) 0.4177(6) 0.5160(4) 0.052(3) Uani 1 1 d . . . . .
F1 F 0.6894(12) 0.7613(5) 0.0740(3) 0.060(3) Uani 1 1 d . . . . .
F2 F 0.4619(11) 0.7310(5) 0.0866(3) 0.068(3) Uani 1 1 d . . . . .
F3 F 0.6472(14) 0.6720(6) 0.0800(3) 0.073(4) Uani 1 1 d . . . . .
F4 F 0.924(3) 0.5473(7) 0.2611(5) 0.134(8) Uani 1 1 d . . . . .
F5 F 0.7627(17) 0.5741(9) 0.3017(6) 0.137(8) Uani 1 1 d . . . . .
F6 F 1.0035(12) 0.5887(5) 0.3090(3) 0.065(3) Uani 1 1 d . . . . .
F7 F 0.1724(15) 0.8885(8) 0.2168(5) 0.132(7) Uani 1 1 d . . . . .
F8 F 0.3746(17) 0.9056(6) 0.1865(4) 0.085(4) Uani 1 1 d . . . . .
F9 F 0.357(2) 0.9357(7) 0.2411(4) 0.113(6) Uani 1 1 d . . . . .
F10 F 1.0825(13) 0.7644(6) 0.1252(3) 0.071(3) Uani 1 1 d . . . . .
F11 F 1.2244(16) 0.6942(7) 0.1442(4) 0.093(5) Uani 1 1 d . . . . .
F12 F 1.2850(15) 0.7799(8) 0.1565(4) 0.112(6) Uani 1 1 d . . . . .
F13 F 0.1016(13) 0.3019(5) 0.4980(4) 0.074(4) Uani 1 1 d . . . . .
F14 F -0.0162(12) 0.3089(5) 0.4459(3) 0.060(3) Uani 1 1 d . . . . .
F15 F -0.1468(13) 0.3002(5) 0.4957(4) 0.072(4) Uani 1 1 d . . . . .
F16 F 0.7677(12) 0.4092(6) 0.4155(4) 0.074(4) Uani 1 1 d . . . . .
F17 F 0.6340(15) 0.3431(6) 0.4396(4) 0.087(4) Uani 1 1 d . . . . .
F18 F 0.5628(14) 0.3804(7) 0.3886(4) 0.094(5) Uani 1 1 d . . . . .
F19 F -0.2864(11) 0.5391(6) 0.4047(3) 0.070(4) Uani 1 1 d . . . . .
F20 F -0.1016(13) 0.5962(5) 0.3884(3) 0.067(3) Uani 1 1 d . . . . .
F21 F -0.1069(12) 0.5111(6) 0.3685(3) 0.066(3) Uani 1 1 d . . . . .
F22 F 0.5341(15) 0.3073(7) 0.5344(4) 0.089(4) Uani 1 1 d . . . . .
F23 F 0.5163(14) 0.3415(5) 0.5898(4) 0.078(4) Uani 1 1 d . . . . .
F24 F 0.3093(13) 0.3274(5) 0.5578(3) 0.070(3) Uani 1 1 d . . . . .
C1 C 0.645(2) 0.7269(10) 0.1357(6) 0.055(5) Uani 1 1 d . . . . .
C2 C 0.613(2) 0.7217(10) 0.0932(6) 0.059(5) Uani 1 1 d . U . . .
C3 C 0.872(2) 0.6444(10) 0.2632(5) 0.050(5) Uani 1 1 d . . . . .
C4 C 0.892(3) 0.5901(11) 0.2841(8) 0.075(7) Uani 1 1 d . . . . .
C5 C 0.395(2) 0.8368(10) 0.2352(7) 0.062(4) Uani 1 1 d . U . . .
C6 C 0.321(2) 0.8934(10) 0.2196(7) 0.063(4) Uani 1 1 d . U . . .
C7 C 1.073(2) 0.7388(9) 0.1896(5) 0.054(5) Uani 1 1 d . . . . .
C8 C 1.167(3) 0.7452(11) 0.1529(6) 0.069(6) Uani 1 1 d . U . . .
C9 C -0.024(2) 0.3901(10) 0.4854(6) 0.062(6) Uani 1 1 d . . . . .
C10 C -0.025(2) 0.3232(11) 0.4812(6) 0.061(6) Uani 1 1 d . . . . .
C11 C 0.529(2) 0.4352(9) 0.4404(6) 0.056(4) Uani 1 1 d . U . . .
C12 C 0.625(2) 0.3911(9) 0.4214(6) 0.058(4) Uani 1 1 d . U . . .
C13 C -0.0334(19) 0.5234(9) 0.4311(5) 0.048(4) Uani 1 1 d . U . . .
C14 C -0.134(2) 0.5433(9) 0.3980(6) 0.048(4) Uani 1 1 d . U . . .
C15 C 0.465(2) 0.4052(10) 0.5394(6) 0.058(6) Uani 1 1 d . . . . .
C16 C 0.462(2) 0.3434(10) 0.5556(6) 0.058(5) Uani 1 1 d . . . . .
C17 C 0.403(2) 0.5614(10) 0.3414(6) 0.070(7) Uani 1 1 d . . . . .
H17A H 0.420028 0.593422 0.323845 0.084 Uiso 1 1 calc R U . . .
H17B H 0.503259 0.552014 0.353266 0.084 Uiso 1 1 calc R U . . .
C18 C 0.346(3) 0.5116(8) 0.3212(6) 0.059(6) Uani 1 1 d . . . . .
H18A H 0.258837 0.522892 0.304873 0.071 Uiso 1 1 calc R U . . .
H18B H 0.429598 0.495752 0.305338 0.071 Uiso 1 1 calc R U . . .
C19 C 0.213(2) 0.4220(11) 0.3297(6) 0.073(7) Uani 1 1 d . . . . .
H19A H 0.287572 0.393777 0.319554 0.088 Uiso 1 1 calc R U . . .
H19B H 0.148694 0.436622 0.308989 0.088 Uiso 1 1 calc R U . . .
C20 C 0.111(2) 0.3938(10) 0.3591(7) 0.073(7) Uani 1 1 d . . . . .
H20A H 0.038253 0.422880 0.369109 0.088 Uiso 1 1 calc R U . . .
H20B H 0.048110 0.363455 0.347136 0.088 Uiso 1 1 calc R U . . .

loop_
_atom_site_aniso_label
_atom_site_aniso_U_11
_atom_site_aniso_U_22
_atom_site_aniso_U_33
_atom_site_aniso_U_23
_atom_site_aniso_U_13
_atom_site_aniso_U_12
Pr1 0.0391(4) 0.0596(7) 0.0560(7) -0.0001(6) 0.0007(5) -0.0014(5)
Pr2 0.0378(4) 0.0543(6) 0.0564(7) -0.0005(5) 0.0010(5) -0.0009(6)
N1 0.059(10) 0.060(11) 0.055(12) 0.003(8) -0.012(8) -0.012(8)
N2 0.068(10) 0.045(10) 0.050(11) -0.014(7) -0.001(8) -0.001(8)
N3 0.050(8) 0.062(11) 0.063(12) 0.007(8) -0.004(8) -0.006(9)
O1 0.041(7) 0.040(8) 0.078(10) -0.006(6) -0.006(6) 0.006(6)
O2 0.049(7) 0.062(10) 0.061(10) -0.004(8) -0.006(6) -0.002(7)
O3 0.051(8) 0.073(10) 0.061(10) 0.001(7) -0.007(7) -0.001(7)
O4 0.029(6) 0.081(11) 0.073(11) 0.004(8) 0.004(6) -0.005(7)
O5 0.043(6) 0.065(9) 0.063(10) 0.001(7) 0.001(7) 0.011(6)
O6 0.040(7) 0.073(10) 0.072(10) 0.004(8) 0.008(6) -0.015(7)
O7 0.036(6) 0.089(13) 0.094(12) 0.005(9) 0.002(7) -0.003(8)
O8 0.043(6) 0.091(12) 0.068(10) -0.005(10) -0.011(6) 0.002(7)
O9 0.046(7) 0.057(9) 0.069(10) 0.002(7) -0.003(7) 0.011(7)
O10 0.036(6) 0.067(10) 0.054(9) -0.006(7) 0.003(5) -0.001(7)
O11 0.052(7) 0.047(8) 0.046(8) -0.006(6) 0.002(6) 0.008(6)
O12 0.054(8) 0.083(12) 0.044(9) 0.016(7) -0.010(6) 0.003(8)
O13 0.038(7) 0.060(10) 0.062(10) 0.010(6) -0.003(6) -0.001(6)
O14 0.049(7) 0.059(10) 0.066(10) -0.007(7) 0.012(6) -0.002(7)
O15 0.051(7) 0.057(9) 0.065(10) 0.009(7) -0.009(7) -0.004(7)
O16 0.041(6) 0.055(9) 0.059(9) 0.000(7) 0.008(6) -0.004(6)
F1 0.056(5) 0.081(8) 0.044(6) 0.005(6) 0.008(5) -0.010(6)
F2 0.042(5) 0.085(10) 0.077(9) -0.001(7) -0.009(5) 0.001(6)
F3 0.068(8) 0.073(9) 0.079(10) -0.010(7) -0.001(6) -0.006(7)
F4 0.25(2) 0.057(10) 0.092(13) 0.006(8) -0.077(14) 0.013(12)
F5 0.065(9) 0.166(18) 0.181(19) 0.099(15) -0.027(10) -0.030(11)
F6 0.045(6) 0.073(9) 0.078(9) 0.008(7) -0.014(6) 0.008(6)
F7 0.047(8) 0.146(16) 0.205(19) 0.083(14) 0.010(10) 0.005(9)
F8 0.098(10) 0.070(9) 0.086(11) 0.019(8) 0.018(8) 0.032(8)
F9 0.191(18) 0.079(12) 0.069(11) 0.000(8) -0.031(10) 0.028(11)
F10 0.071(7) 0.077(9) 0.064(8) 0.014(7) 0.003(6) 0.007(7)
F11 0.095(11) 0.102(12) 0.083(11) 0.006(8) 0.007(8) 0.030(9)
F12 0.065(8) 0.158(16) 0.112(13) -0.022(11) 0.010(8) -0.058(10)
F13 0.057(7) 0.040(7) 0.124(12) -0.016(6) -0.026(7) 0.009(6)
F14 0.058(6) 0.055(8) 0.067(9) -0.007(6) 0.013(6) -0.014(6)
F15 0.062(7) 0.061(8) 0.094(10) -0.010(7) 0.023(6) -0.020(6)
F16 0.043(6) 0.085(9) 0.093(10) -0.012(7) 0.015(6) -0.003(7)
F17 0.078(8) 0.060(9) 0.122(13) -0.002(8) 0.027(8) 0.012(7)
F18 0.063(8) 0.144(15) 0.076(11) -0.028(9) -0.013(7) 0.017(9)
F19 0.038(6) 0.093(10) 0.080(9) 0.017(7) -0.013(5) 0.008(6)
F20 0.065(7) 0.061(8) 0.074(9) 0.010(6) -0.014(6) 0.000(6)
F21 0.052(6) 0.086(10) 0.061(9) -0.002(6) -0.008(5) 0.011(6)
F22 0.069(9) 0.085(12) 0.113(13) 0.000(8) 0.013(8) -0.002(8)
F23 0.075(8) 0.069(9) 0.091(10) 0.031(7) -0.038(7) -0.028(7)
F24 0.052(6) 0.068(8) 0.090(10) 0.019(7) -0.004(6) -0.012(7)
C1 0.048(10) 0.066(16) 0.050(14) 0.001(11) 0.000(9) -0.004(10)
C2 0.059(6) 0.058(6) 0.059(6) -0.002(3) 0.003(3) 0.000(3)
C3 0.040(9) 0.071(15) 0.039(12) -0.011(10) 0.002(8) -0.002(10)
C4 0.060(13) 0.068(17) 0.10(2) -0.008(16) -0.012(14) -0.012(12)
C5 0.039(7) 0.062(11) 0.084(13) 0.015(9) -0.002(8) -0.001(7)
C6 0.043(7) 0.063(11) 0.085(13) 0.016(9) -0.002(8) -0.001(8)
C7 0.046(9) 0.066(14) 0.050(12) -0.016(10) 0.000(8) 0.002(10)
C8 0.069(6) 0.069(6) 0.070(6) 0.000(3) -0.002(3) -0.002(3)
C9 0.046(11) 0.070(16) 0.069(16) 0.021(12) -0.003(10) 0.003(10)
C10 0.054(11) 0.086(17) 0.044(14) -0.009(11) -0.009(10) -0.012(12)
C11 0.063(9) 0.039(9) 0.068(12) 0.012(7) -0.001(8) 0.013(7)
C12 0.064(9) 0.041(9) 0.068(12) 0.008(7) -0.002(8) 0.013(7)
C13 0.039(7) 0.055(9) 0.051(10) -0.008(7) 0.013(6) 0.002(7)
C14 0.036(6) 0.055(9) 0.053(10) -0.007(7) 0.011(6) -0.002(7)
C15 0.047(11) 0.061(15) 0.066(16) 0.009(11) -0.001(10) 0.003(11)
C16 0.057(12) 0.053(14) 0.064(16) 0.010(10) -0.001(10) -0.004(11)
C17 0.046(11) 0.085(18) 0.080(18) 0.024(13) 0.017(10) 0.006(12)
C18 0.072(14) 0.045(14) 0.062(16) -0.004(9) -0.003(11) -0.007(10)
C19 0.060(14) 0.11(2) 0.053(15) -0.008(13) -0.005(10) 0.007(13)
C20 0.054(12) 0.060(16) 0.11(2) 0.015(13) -0.018(12) -0.015(12)

loop_
_atom_type_symbol
_atom_type_description
_atom_type_scat_dispersion_real
_atom_type_scat_dispersion_imag
_atom_type_scat_source
C C 0.0033 0.0016 'International Tables Vol C Tables 4.2.6.8 and 6.1.1.4'
H H 0.0000 0.0000 'International Tables Vol C Tables 4.2.6.8 and 6.1.1.4'
O O 0.0106 0.0060 'International Tables Vol C Tables 4.2.6.8 and 6.1.1.4'
F F 0.0171 0.0103 'International Tables Vol C Tables 4.2.6.8 and 6.1.1.4'
Pr Pr -0.2180 2.8214 'International Tables Vol C Tables 4.2.6.8 and 6.1.1.4'
N N 0.0061 0.0033 'International Tables Vol C Tables 4.2.6.8 and 6.1.1.4'

loop_
_geom_angle_atom_site_label_1
_geom_angle_atom_site_label_2
_geom_angle_atom_site_label_3
_geom_angle
_geom_angle_site_symmetry_1
_geom_angle_site_symmetry_3
_geom_angle_publ_flag
O6 Pr1 O8 73.7(5) 6_656 6_556 ?
O6 Pr1 O7 74.6(5) 6_656 . ?
O8 Pr1 O7 125.0(5) 6_556 . ?
O6 Pr1 O5 77.2(5) 6_656 . ?
O8 Pr1 O5 80.9(5) 6_556 . ?
O7 Pr1 O5 132.4(5) . . ?
O6 Pr1 O3 115.6(5) 6_656 . ?
O8 Pr1 O3 76.8(5) 6_556 . ?
O7 Pr1 O3 78.1(5) . . ?
O5 Pr1 O3 149.3(5) . . ?
O6 Pr1 O4 144.6(5) 6_656 6_556 ?
O8 Pr1 O4 76.4(5) 6_556 6_556 ?
O7 Pr1 O4 139.8(5) . 6_556 ?
O5 Pr1 O4 79.9(5) . 6_556 ?
O3 Pr1 O4 74.6(5) . 6_556 ?
O6 Pr1 O2 136.3(5) 6_656 . ?
O8 Pr1 O2 149.8(5) 6_556 . ?
O7 Pr1 O2 71.6(5) . . ?
O5 Pr1 O2 106.7(4) . . ?
O3 Pr1 O2 83.6(5) . . ?
O4 Pr1 O2 76.4(4) 6_556 . ?
O6 Pr1 O1 94.4(5) 6_656 . ?
O8 Pr1 O1 152.8(4) 6_556 . ?
O7 Pr1 O1 72.4(4) . . ?
O5 Pr1 O1 72.5(4) . . ?
O3 Pr1 O1 130.0(4) . . ?
O4 Pr1 O1 104.0(4) 6_556 . ?
O2 Pr1 O1 49.3(4) . . ?
O6 Pr1 C1 116.2(6) 6_656 . ?
O8 Pr1 C1 164.7(5) 6_556 . ?
O7 Pr1 C1 70.1(5) . . ?
O5 Pr1 C1 89.7(5) . . ?
O3 Pr1 C1 106.8(6) . . ?
O4 Pr1 C1 90.1(5) 6_556 . ?
O2 Pr1 C1 24.4(5) . . ?
O1 Pr1 C1 24.8(5) . . ?
O13 Pr2 O9 75.2(5) 5_566 5_566 ?
O13 Pr2 O12 76.9(4) 5_566 5_666 ?
O9 Pr2 O12 76.3(5) 5_566 5_666 ?
O13 Pr2 O16 73.6(4) 5_566 . ?
O9 Pr2 O16 140.1(5) 5_566 . ?
O12 Pr2 O16 72.8(5) 5_666 . ?
O13 Pr2 O10 75.1(4) 5_566 . ?
O9 Pr2 O10 119.6(4) 5_566 . ?
O12 Pr2 O10 142.1(5) 5_666 . ?
O16 Pr2 O10 75.1(4) . . ?
O13 Pr2 O15 144.0(5) 5_566 5_666 ?
O9 Pr2 O15 75.7(5) 5_566 5_666 ?
O12 Pr2 O15 76.1(5) 5_666 5_666 ?
O16 Pr2 O15 119.4(4) . 5_666 ?
O10 Pr2 O15 138.8(4) . 5_666 ?
O13 Pr2 O14 118.1(4) 5_566 . ?
O9 Pr2 O14 76.8(4) 5_566 . ?
O12 Pr2 O14 144.1(5) 5_666 . ?
O16 Pr2 O14 140.8(5) . . ?
O10 Pr2 O14 72.9(4) . . ?
O15 Pr2 O14 74.6(4) 5_666 . ?
O13 Pr2 O11 140.7(5) 5_566 . ?
O9 Pr2 O11 142.2(4) 5_566 . ?
O12 Pr2 O11 116.4(4) 5_666 . ?
O16 Pr2 O11 75.7(4) . . ?
O10 Pr2 O11 73.6(4) . . ?
O15 Pr2 O11 73.7(4) 5_666 . ?
O14 Pr2 O11 74.1(4) . . ?
C18 N2 C19 112.6(17) . . ?
C1 O1 Pr1 91.6(12) . . ?
C1 O2 Pr1 93.7(14) . . ?
C3 O3 Pr1 117.6(14) . . ?
C3 O4 Pr1 155.1(13) . 6_656 ?
C5 O5 Pr1 141.0(14) . . ?
C5 O6 Pr1 138.1(15) . 6_556 ?
C7 O7 Pr1 141.0(14) . . ?
C7 O8 Pr1 151.6(14) . 6_656 ?
C9 O9 Pr2 141.1(14) . 5_566 ?
C9 O10 Pr2 133.5(15) . . ?
C11 O11 Pr2 111.5(13) . . ?
C11 O12 Pr2 168.3(13) . 5_666 ?
C13 O13 Pr2 173.9(13) . 5_566 ?
C13 O14 Pr2 109.2(13) . . ?
C15 O15 Pr2 130.0(13) . 5_666 ?
C15 O16 Pr2 144.5(15) . . ?
O2 C1 O1 125(2) . . ?
O2 C1 C2 119(2) . . ?
O1 C1 C2 115.5(19) . . ?
O2 C1 Pr1 61.9(12) . . ?
O1 C1 Pr1 63.6(11) . . ?
C2 C1 Pr1 176.9(14) . . ?
F3 C2 F1 108.8(17) . . ?
F3 C2 F2 107.5(17) . . ?
F1 C2 F2 106.1(17) . . ?
F3 C2 C1 113.0(18) . . ?
F1 C2 C1 111.6(17) . . ?
F2 C2 C1 109.5(16) . . ?
O4 C3 O3 125(2) . . ?
O4 C3 C4 117.1(19) . . ?
O3 C3 C4 117(2) . . ?
F6 C4 F4 105(2) . . ?
F6 C4 F5 106(2) . . ?
F4 C4 F5 105(2) . . ?
F6 C4 C3 117(2) . . ?
F4 C4 C3 111(2) . . ?
F5 C4 C3 112(2) . . ?
O6 C5 O5 128(2) . . ?
O6 C5 C6 117(2) . . ?
O5 C5 C6 115(2) . . ?
F7 C6 F9 111(2) . . ?
F7 C6 F8 108(2) . . ?
F9 C6 F8 107.0(19) . . ?
F7 C6 C5 110.9(18) . . ?
F9 C6 C5 109.1(19) . . ?
F8 C6 C5 111.3(19) . . ?
O7 C7 O8 130.7(19) . . ?
O7 C7 C8 115.2(18) . . ?
O8 C7 C8 114.0(17) . . ?
F12 C8 F10 107(2) . . ?
F12 C8 F11 107(2) . . ?
F10 C8 F11 110(2) . . ?
F12 C8 C7 112.5(19) . . ?
F10 C8 C7 112.7(18) . . ?
F11 C8 C7 107.8(19) . . ?
O9 C9 O10 130(2) . . ?
O9 C9 C10 117.1(19) . . ?
O10 C9 C10 113(2) . . ?
F15 C10 F14 109.4(16) . . ?
F15 C10 F13 109.1(19) . . ?
F14 C10 F13 107.1(17) . . ?
F15 C10 C9 112.2(18) . . ?
F14 C10 C9 110.3(19) . . ?
F13 C10 C9 108.7(16) . . ?
O11 C11 O12 119.8(19) . . ?
O11 C11 C12 122(2) . . ?
O12 C11 C12 118.0(18) . . ?
F17 C12 F16 107.7(17) . . ?
F17 C12 F18 108(2) . . ?
F16 C12 F18 107.2(18) . . ?
F17 C12 C11 113.6(19) . . ?
F16 C12 C11 111.8(19) . . ?
F18 C12 C11 108.3(17) . . ?
O13 C13 O14 128.4(19) . . ?
O13 C13 C14 116.2(15) . . ?
O14 C13 C14 115.2(17) . . ?
F20 C14 F21 106.4(16) . . ?
F20 C14 F19 109.1(17) . . ?
F21 C14 F19 106.1(15) . . ?
F20 C14 C13 111.4(16) . . ?
F21 C14 C13 110.3(16) . . ?
F19 C14 C13 113.2(16) . . ?
O16 C15 O15 130(2) . . ?
O16 C15 C16 119(2) . . ?
O15 C15 C16 110.8(18) . . ?
F22 C16 F23 110.9(19) . . ?
F22 C16 F24 108.5(18) . . ?
F23 C16 F24 106.3(17) . . ?
F22 C16 C15 112.1(19) . . ?
F23 C16 C15 112.0(18) . . ?
F24 C16 C15 106.7(17) . . ?
C18 C17 N1 110.4(17) . . ?
N2 C18 C17 109.2(18) . . ?
N2 C19 C20 107.6(18) . . ?
N3 C20 C19 113.9(18) . . ?

loop_
_geom_bond_atom_site_label_1
_geom_bond_atom_site_label_2
_geom_bond_distance
_geom_bond_site_symmetry_2
_geom_bond_publ_flag
Pr1 O6 2.368(14) 6_656 ?
Pr1 O8 2.408(14) 6_556 ?
Pr1 O7 2.415(13) . ?
Pr1 O5 2.418(13) . ?
Pr1 O3 2.440(14) . ?
Pr1 O4 2.441(13) 6_556 ?
Pr1 O2 2.575(14) . ?
Pr1 O1 2.610(14) . ?
Pr1 C1 2.91(2) . ?
Pr2 O13 2.398(13) 5_566 ?
Pr2 O9 2.416(14) 5_566 ?
Pr2 O12 2.417(14) 5_666 ?
Pr2 O16 2.430(14) . ?
Pr2 O10 2.461(14) . ?
Pr2 O15 2.495(14) 5_666 ?
Pr2 O14 2.503(15) . ?
Pr2 O11 2.526(12) . ?
N1 C17 1.56(2) . ?
N2 C18 1.44(2) . ?
N2 C19 1.45(3) . ?
N3 C20 1.46(2) . ?
O1 C1 1.22(2) . ?
O2 C1 1.21(2) . ?
O3 C3 1.24(2) . ?
O4 C3 1.23(2) . ?
O5 C5 1.26(2) . ?
O6 C5 1.24(2) . ?
O7 C7 1.22(2) . ?
O8 C7 1.24(2) . ?
O9 C9 1.23(2) . ?
O10 C9 1.24(2) . ?
O11 C11 1.25(2) . ?
O12 C11 1.30(2) . ?
O13 C13 1.24(2) . ?
O14 C13 1.25(2) . ?
O15 C15 1.28(2) . ?
O16 C15 1.20(2) . ?
F1 C2 1.33(2) . ?
F2 C2 1.35(2) . ?
F3 C2 1.29(2) . ?
F4 C4 1.33(3) . ?
F5 C4 1.34(3) . ?
F6 C4 1.31(2) . ?
F7 C6 1.29(2) . ?
F8 C6 1.31(2) . ?
F9 C6 1.29(3) . ?
F10 C8 1.31(2) . ?
F11 C8 1.33(3) . ?
F12 C8 1.31(2) . ?
F13 C10 1.34(2) . ?
F14 C10 1.31(2) . ?
F15 C10 1.29(2) . ?
F16 C12 1.32(2) . ?
F17 C12 1.30(2) . ?
F18 C12 1.32(2) . ?
F19 C14 1.338(19) . ?
F20 C14 1.31(2) . ?
F21 C14 1.32(2) . ?
F22 C16 1.30(2) . ?
F23 C16 1.31(2) . ?
F24 C16 1.37(2) . ?
C1 C2 1.56(3) . ?
C3 C4 1.48(3) . ?
C5 C6 1.57(3) . ?
C7 C8 1.56(3) . ?
C9 C10 1.57(3) . ?
C11 C12 1.49(3) . ?
C13 C14 1.55(3) . ?
C15 C16 1.55(3) . ?
C17 C18 1.46(3) . ?
C19 C20 1.53(3) . ?
